data_7156985
loop_
_publ_author_name
'Yuan, Yu-Chao'
'Bruneau, Christian'
'Roisnel, Thierry'
'Gramage-Doria, Rafael'

_publ_section_title
;
 Ruthenium(ii)-catalysed selective C(sp<sup>2</sup>)-H bond benzoxylation
 of biologically appealing N-arylisoindolinones.
;
_journal_issue 32
_journal_name_full 'Organic &amp; biomolecular chemistry'
_journal_page_first 7517
_journal_page_last 7525
_journal_paper_doi 10.1039/c9ob01122f
_journal_volume 17
_journal_year 2019
_chemical_compound_source 'synthesis as described'
_chemical_formula_moiety 'C21 H15 N O3'
_chemical_formula_sum 'C21 H15 N O3'
_chemical_formula_weight 329.34
_space_group_crystal_system monoclinic
_space_group_IT_number 15
_space_group_name_Hall '-C 2yc'
_space_group_name_H-M_alt 'C 1 2/c 1'
_symmetry_space_group_name_Hall '-C 2yc'
_symmetry_space_group_name_H-M 'C 1 2/c 1'
_atom_sites_solution_hydrogens mixed
_audit_update_record
;
2019-04-15 deposited with the CCDC.    2019-07-23 downloaded from the CCDC.
;
_cell_angle_alpha 90
_cell_angle_beta 103.487(10)
_cell_angle_gamma 90
_cell_formula_units_Z 4
_cell_length_a 16.076(4)
_cell_length_b 8.828(3)
_cell_length_c 11.834(3)
_cell_measurement_reflns_used 2248
_cell_measurement_temperature 150
_cell_measurement_theta_max 27.6383
_cell_measurement_theta_min 2.6058
_cell_measurement_wavelength 0.71073
_cell_volume 1633.2(8)
_computing_cell_refinement 'APEX3 (Bruker, 2015)'
_computing_data_collection 'SAINT (Bruker, 2014)'
_computing_data_reduction 'SAINT (Bruker, 2014)'
_computing_molecular_graphics 'SXGRAPH (Farrugia, 1999), Mercury (CSD, 2016)'
_computing_publication_material 'CRYSCALC (T. Roisnel, local program, 2019)'
_computing_structure_refinement 'SHELXL-2018_3 (Sheldrick, 2018)'
_computing_structure_solution 'SHELXT (Sheldrick, 2015)'
_diffrn_ambient_temperature 150
_diffrn_detector '(CMOS) PHOTON 100'
_diffrn_measured_fraction_theta_full 0.991
_diffrn_measured_fraction_theta_max 0.977
_diffrn_measurement_device_type 'D8 VENTURE Bruker AXS'
_diffrn_measurement_method 'rotation images'
_diffrn_radiation_monochromator 'multilayer monochromator'
_diffrn_radiation_probe x-ray
_diffrn_radiation_source 'Incoatec microfocus sealed tube'
_diffrn_radiation_type MoK\a
_diffrn_radiation_wavelength 0.71073
_diffrn_reflns_av_R_equivalents 0.0909
_diffrn_reflns_av_unetI/netI 0.0769
_diffrn_reflns_limit_h_max 20
_diffrn_reflns_limit_h_min -20
_diffrn_reflns_limit_k_max 11
_diffrn_reflns_limit_k_min -11
_diffrn_reflns_limit_l_max 15
_diffrn_reflns_limit_l_min -13
_diffrn_reflns_number 8256
_diffrn_reflns_theta_full 25.242
_diffrn_reflns_theta_max 27.751
_diffrn_reflns_theta_min 2.606
_exptl_absorpt_coefficient_mu 0.090
_exptl_absorpt_correction_T_max 0.996
_exptl_absorpt_correction_T_min 0.746
_exptl_absorpt_correction_type multi-scan
_exptl_absorpt_process_details
;
  [Sheldrick, G.M. (2014). SADABS Bruker AXS Inc., Madison, Wisconsin, USA]
;
_exptl_crystal_colour colourless
_exptl_crystal_density_diffrn 1.339
_exptl_crystal_description plate
_exptl_crystal_F_000 688
_exptl_crystal_size_max 0.280
_exptl_crystal_size_mid 0.170
_exptl_crystal_size_min 0.050
_refine_diff_density_max 0.308
_refine_diff_density_min -0.258
_refine_diff_density_rms 0.047
_refine_ls_extinction_coef 0.008(2)
_refine_ls_extinction_method 'SHELXL-2018_3 (Sheldrick 2018)'
_refine_ls_goodness_of_fit_ref 1.088
_refine_ls_hydrogen_treatment mixed
_refine_ls_matrix_type full
_refine_ls_number_parameters 113
_refine_ls_number_reflns 1874
_refine_ls_number_restraints 0
_refine_ls_restrained_S_all 1.088
_refine_ls_R_factor_all 0.1441
_refine_ls_R_factor_gt 0.0841
_refine_ls_shift/su_max 0.000
_refine_ls_shift/su_mean 0.000
_refine_ls_structure_factor_coef Fsqd
_refine_ls_weighting_details 'w=1/[\s^2^(Fo^2^)+(0.0915P)^2^+2.5744P] where P=(Fo^2^+2Fc^2^)/3'
_refine_ls_weighting_scheme calc
_refine_ls_wR_factor_gt 0.2021
_refine_ls_wR_factor_ref 0.2340
_reflns_Friedel_coverage 0.000
_reflns_number_gt 1082
_reflns_number_total 1874
_reflns_threshold_expression >2sigma(I)
_cod_data_source_file c9ob01122f2.cif
_cod_data_source_block RGYYC477
_cod_depositor_comments 'Adding full bibliography for 7156985--7156989.cif.'
_cod_database_code 7156985

loop_
_space_group_symop_operation_xyz
'x, y, z'
'-x, y, -z+1/2'
'x+1/2, y+1/2, z'
'-x+1/2, y+1/2, -z+1/2'
'-x, -y, -z'
'x, -y, z-1/2'
'-x+1/2, -y+1/2, -z'
'x+1/2, -y+1/2, z-1/2'

loop_
_atom_site_label
_atom_site_type_symbol
_atom_site_fract_x
_atom_site_fract_y
_atom_site_fract_z
_atom_site_U_iso_or_equiv
_atom_site_adp_type
_atom_site_occupancy
_atom_site_site_symmetry_order
_atom_site_calc_flag
_atom_site_refinement_flags_posn
_atom_site_refinement_flags_adp
_atom_site_refinement_flags_occupancy
_atom_site_disorder_assembly
_atom_site_disorder_group
O1A O 0.63680(16) 0.6415(3) 0.2133(2) 0.0667(9) Uani 0.5 1 d . . P A 1
C2A C 0.6186(2) 0.6704(5) 0.3050(3) 0.0560(10) Uani 0.5 1 d . . P A 1
C3A C 0.64952(14) 0.7977(3) 0.38144(17) 0.0546(10) Uani 0.5 1 d G . P A 1
C4A C 0.71011(13) 0.9017(3) 0.36355(16) 0.0594(11) Uani 0.5 1 d G . P A 1
H4A H 0.734309 0.891961 0.297938 0.071 Uiso 0.5 1 calc R U P A 1
C5A C 0.73530(14) 1.0198(3) 0.44166(19) 0.0654(13) Uani 0.5 1 d G . P A 1
H5A H 0.776711 1.090890 0.429430 0.079 Uiso 0.5 1 calc R U P A 1
C6A C 0.69989(17) 1.0341(3) 0.53766(19) 0.0744(14) Uani 0.5 1 d G . P A 1
H6A H 0.717108 1.114823 0.591045 0.089 Uiso 0.5 1 calc R U P A 1
C7A C 0.63930(16) 0.9301(4) 0.55556(17) 0.0841(16) Uani 0.5 1 d G . P A 1
H7A H 0.615103 0.939829 0.621170 0.101 Uiso 0.5 1 calc R U P A 1
C8A C 0.61411(14) 0.8119(3) 0.47745(19) 0.0728(14) Uani 0.5 1 d G . P A 1
C9A C 0.5646(4) 0.6543(9) 0.4584(5) 0.0508(18) Uani 0.5 1 d . . P A 1
H9A H 0.591252 0.584974 0.522458 0.061 Uiso 0.5 1 calc R U P A 1
H9B H 0.504708 0.671320 0.463286 0.061 Uiso 0.5 1 calc R U P A 1
N10A N 0.56438(16) 0.5846(3) 0.3542(2) 0.0530(8) Uani 0.5 1 d . . P A 1
C11A C 0.53228(18) 0.4492(4) 0.3010(2) 0.0435(9) Uani 0.5 1 d . . P A 1
C12A C 0.56281(19) 0.3143(5) 0.3515(3) 0.0561(10) Uani 0.5 1 d . . P A 1
H12A H 0.606123 0.314084 0.421492 0.067 Uiso 0.5 1 calc R U P A 1
C13A C 0.5313(2) 0.1798(5) 0.3016(4) 0.0669(12) Uani 0.5 1 d . . P A 1
H13A H 0.552(3) 0.091(5) 0.336(4) 0.080 Uiso 0.5 1 d . U P B 1
O1B O 0.63680(16) 0.6415(3) 0.2133(2) 0.0667(9) Uani 0.5 1 d . . P C 2
C2B C 0.6186(2) 0.6704(5) 0.3050(3) 0.0560(10) Uani 0.5 1 d . . P C 2
C3B C 0.64952(14) 0.7977(3) 0.38144(17) 0.0546(10) Uani 0.5 1 d G . P C 2
C4B C 0.71011(13) 0.9017(3) 0.36355(16) 0.0594(11) Uani 0.5 1 d G . P C 2
H4B H 0.734309 0.891961 0.297938 0.071 Uiso 0.5 1 calc R U P C 2
C5B C 0.73530(14) 1.0198(3) 0.44166(19) 0.0654(13) Uani 0.5 1 d G . P C 2
H5B H 0.776711 1.090890 0.429430 0.079 Uiso 0.5 1 calc R U P C 2
C6B C 0.69989(17) 1.0341(3) 0.53766(19) 0.0744(14) Uani 0.5 1 d G . P C 2
H6B H 0.717108 1.114823 0.591045 0.089 Uiso 0.5 1 calc R U P C 2
C7B C 0.63930(16) 0.9301(4) 0.55556(17) 0.0841(16) Uani 0.5 1 d G . P C 2
H7B H 0.615103 0.939829 0.621170 0.101 Uiso 0.5 1 calc R U P C 2
C8B C 0.61411(14) 0.8119(3) 0.47745(19) 0.0728(14) Uani 0.5 1 d G . P C 2
H8B H 0.572700 0.740898 0.489680 0.087 Uiso 0.5 1 calc R U P C 2
O10B O 0.56438(16) 0.5846(3) 0.3542(2) 0.0530(8) Uani 0.5 1 d . . P C 2
C11B C 0.53228(18) 0.4492(4) 0.3010(2) 0.0435(9) Uani 0.5 1 d . . P C 2
C12B C 0.56281(19) 0.3143(5) 0.3515(3) 0.0561(10) Uani 0.5 1 d . . P C 2
H12B H 0.606123 0.314084 0.421492 0.067 Uiso 0.5 1 calc R U P C 2
C13B C 0.5313(2) 0.1798(5) 0.3016(4) 0.0669(12) Uani 0.5 1 d . . P C 2
H13B H 0.552(3) 0.091(5) 0.336(4) 0.080 Uiso 0.5 1 d . U P D 2

loop_
_atom_site_aniso_label
_atom_site_aniso_U_11
_atom_site_aniso_U_22
_atom_site_aniso_U_33
_atom_site_aniso_U_23
_atom_site_aniso_U_13
_atom_site_aniso_U_12
O1A 0.0450(14) 0.088(2) 0.0616(17) 0.0014(15) 0.0009(12) -0.0011(14)
C2A 0.0324(16) 0.078(3) 0.047(2) 0.0073(19) -0.0123(14) 0.0025(17)
C3A 0.0368(17) 0.071(3) 0.0430(18) 0.0126(17) -0.0164(14) -0.0056(17)
C4A 0.0294(15) 0.106(3) 0.0363(17) 0.0188(19) -0.0049(13) -0.0044(18)
C5A 0.0436(18) 0.094(3) 0.045(2) 0.033(2) -0.0182(15) -0.0330(19)
C6A 0.069(3) 0.096(4) 0.042(2) 0.011(2) -0.0208(18) -0.027(2)
C7A 0.062(2) 0.155(5) 0.0309(18) 0.005(2) 0.0024(17) -0.030(3)
C8A 0.050(2) 0.113(4) 0.045(2) 0.028(2) -0.0116(16) -0.043(2)
C9A 0.041(3) 0.078(5) 0.031(3) 0.002(3) 0.003(3) -0.020(3)
N10A 0.0443(14) 0.073(2) 0.0338(13) -0.0044(12) -0.0059(10) -0.0045(13)
C11A 0.0277(14) 0.071(2) 0.0306(15) 0.0029(15) 0.0044(12) -0.0027(15)
C12A 0.0262(15) 0.082(3) 0.0506(19) 0.0122(19) -0.0104(13) -0.0082(17)
C13A 0.0306(17) 0.070(3) 0.086(3) 0.012(2) -0.0134(17) -0.0020(18)
O1B 0.0450(14) 0.088(2) 0.0616(17) 0.0014(15) 0.0009(12) -0.0011(14)
C2B 0.0324(16) 0.078(3) 0.047(2) 0.0073(19) -0.0123(14) 0.0025(17)
C3B 0.0368(17) 0.071(3) 0.0430(18) 0.0126(17) -0.0164(14) -0.0056(17)
C4B 0.0294(15) 0.106(3) 0.0363(17) 0.0188(19) -0.0049(13) -0.0044(18)
C5B 0.0436(18) 0.094(3) 0.045(2) 0.033(2) -0.0182(15) -0.0330(19)
C6B 0.069(3) 0.096(4) 0.042(2) 0.011(2) -0.0208(18) -0.027(2)
C7B 0.062(2) 0.155(5) 0.0309(18) 0.005(2) 0.0024(17) -0.030(3)
C8B 0.050(2) 0.113(4) 0.045(2) 0.028(2) -0.0116(16) -0.043(2)
O10B 0.0443(14) 0.073(2) 0.0338(13) -0.0044(12) -0.0059(10) -0.0045(13)
C11B 0.0277(14) 0.071(2) 0.0306(15) 0.0029(15) 0.0044(12) -0.0027(15)
C12B 0.0262(15) 0.082(3) 0.0506(19) 0.0122(19) -0.0104(13) -0.0082(17)
C13B 0.0306(17) 0.070(3) 0.086(3) 0.012(2) -0.0134(17) -0.0020(18)

loop_
_atom_type_symbol
_atom_type_description
_atom_type_scat_dispersion_real
_atom_type_scat_dispersion_imag
_atom_type_scat_source
C C 0.0033 0.0016 'International Tables Vol C Tables 4.2.6.8 and 6.1.1.4'
H H 0.0000 0.0000 'International Tables Vol C Tables 4.2.6.8 and 6.1.1.4'
N N 0.0061 0.0033 'International Tables Vol C Tables 4.2.6.8 and 6.1.1.4'
O O 0.0106 0.0060 'International Tables Vol C Tables 4.2.6.8 and 6.1.1.4'

loop_
_geom_angle_atom_site_label_1
_geom_angle_atom_site_label_2
_geom_angle_atom_site_label_3
_geom_angle
_geom_angle_site_symmetry_1
_geom_angle_site_symmetry_3
O1A C2A N10A 124.6(4) . .
O1A C2A C3A 126.8(3) . .
N10A C2A C3A 108.6(3) . .
C4A C3A C8A 120.0 . .
C4A C3A C2A 124.4(2) . .
C8A C3A C2A 115.6(2) . .
C5A C4A C3A 120.0 . .
C5A C4A H4A 120.0 . .
C3A C4A H4A 120.0 . .
C4A C5A C6A 120.0 . .
C4A C5A H5A 120.0 . .
C6A C5A H5A 120.0 . .
C7A C6A C5A 120.0 . .
C7A C6A H6A 120.0 . .
C5A C6A H6A 120.0 . .
C6A C7A C8A 120.0 . .
C6A C7A H7A 120.0 . .
C8A C7A H7A 120.0 . .
C7A C8A C3A 120.0 . .
C7A C8A C9A 143.9(3) . .
C3A C8A C9A 95.3(3) . .
N10A C9A C8A 114.4(4) . .
N10A C9A H9A 108.6 . .
C8A C9A H9A 108.6 . .
N10A C9A H9B 108.6 . .
C8A C9A H9B 108.6 . .
H9A C9A H9B 107.6 . .
C9A N10A C2A 105.1(4) . .
C9A N10A C11A 135.3(4) . .
C2A N10A C11A 119.0(3) . .
C12A C11A N10A 119.4(3) . .
C12A C11A C11A 119.68(19) . 2_655
N10A C11A C11A 120.86(16) . 2_655
C13A C12A C11A 120.4(3) . .
C13A C12A H12A 119.8 . .
C11A C12A H12A 119.8 . .
C12A C13A C13A 119.9(2) . 2_655
C12A C13A H13A 119(3) . .
C13A C13A H13A 121(3) 2_655 .
O1B C2B O10B 124.6(4) . .
O1B C2B C3B 126.8(3) . .
O10B C2B C3B 108.6(3) . .
C4B C3B C8B 120.0 . .
C4B C3B C2B 124.4(2) . .
C8B C3B C2B 115.6(2) . .
C5B C4B C3B 120.0 . .
C5B C4B H4B 120.0 . .
C3B C4B H4B 120.0 . .
C4B C5B C6B 120.0 . .
C4B C5B H5B 120.0 . .
C6B C5B H5B 120.0 . .
C7B C6B C5B 120.0 . .
C7B C6B H6B 120.0 . .
C5B C6B H6B 120.0 . .
C6B C7B C8B 120.0 . .
C6B C7B H7B 120.0 . .
C8B C7B H7B 120.0 . .
C7B C8B C3B 120.0 . .
C7B C8B H8B 120.0 . .
C3B C8B H8B 120.0 . .
C2B O10B C11B 119.0(3) . .
C12B C11B O10B 119.4(3) . .
C13B C12B C11B 120.4(3) . .
C13B C12B H12B 119.8 . .
C11B C12B H12B 119.8 . .
C12B C13B H13B 119(3) . .

loop_
_geom_bond_atom_site_label_1
_geom_bond_atom_site_label_2
_geom_bond_distance
_geom_bond_site_symmetry_2
O1A C2A 1.216(4) .
C2A N10A 1.382(5) .
C2A C3A 1.455(4) .
C3A C4A 1.3900 .
C3A C8A 1.3900 .
C4A C5A 1.3900 .
C4A H4A 0.9500 .
C5A C6A 1.3900 .
C5A H5A 0.9500 .
C6A C7A 1.3900 .
C6A H6A 0.9500 .
C7A C8A 1.3900 .
C7A H7A 0.9500 .
C8A C9A 1.593(7) .
C9A N10A 1.378(7) .
C9A H9A 0.9900 .
C9A H9B 0.9900 .
N10A C11A 1.393(4) .
C11A C12A 1.371(5) .
C11A C11A 1.396(5) 2_655
C12A C13A 1.370(6) .
C12A H12A 0.9500 .
C13A C13A 1.389(7) 2_655
C13A H13A 0.91(5) .
O1B C2B 1.216(4) .
C2B O10B 1.382(5) .
C2B C3B 1.455(4) .
C3B C4B 1.3900 .
C3B C8B 1.3900 .
C4B C5B 1.3900 .
C4B H4B 0.9500 .
C5B C6B 1.3900 .
C5B H5B 0.9500 .
C6B C7B 1.3900 .
C6B H6B 0.9500 .
C7B C8B 1.3900 .
C7B H7B 0.9500 .
C8B H8B 0.9500 .
O10B C11B 1.393(4) .
C11B C12B 1.371(5) .
C12B C13B 1.370(6) .
C12B H12B 0.9500 .
C13B H13B 0.91(5) .

loop_
_geom_torsion_atom_site_label_1
_geom_torsion_atom_site_label_2
_geom_torsion_atom_site_label_3
_geom_torsion_atom_site_label_4
_geom_torsion
_geom_torsion_site_symmetry_1
_geom_torsion_site_symmetry_4
O1A C2A C3A C4A -4.5(5) . .
N10A C2A C3A C4A 175.22(19) . .
O1A C2A C3A C8A 175.4(3) . .
N10A C2A C3A C8A -4.9(3) . .
C8A C3A C4A C5A 0.0 . .
C2A C3A C4A C5A 179.9(3) . .
C3A C4A C5A C6A 0.0 . .
C4A C5A C6A C7A 0.0 . .
C5A C6A C7A C8A 0.0 . .
C6A C7A C8A C3A 0.0 . .
C6A C7A C8A C9A 166.5(5) . .
C4A C3A C8A C7A 0.0 . .
C2A C3A C8A C7A -179.9(2) . .
C4A C3A C8A C9A -172.1(3) . .
C2A C3A C8A C9A 8.1(3) . .
C7A C8A C9A N10A -177.8(2) . .
C3A C8A C9A N10A -9.6(5) . .
C8A C9A N10A C2A 7.4(6) . .
C8A C9A N10A C11A 178.5(3) . .
O1A C2A N10A C9A 177.8(4) . .
C3A C2A N10A C9A -1.9(4) . .
O1A C2A N10A C11A 4.9(5) . .
C3A C2A N10A C11A -174.8(2) . .
C9A N10A C11A C12A -63.0(6) . .
C2A N10A C11A C12A 107.1(3) . .
C9A N10A C11A C11A 115.1(6) . 2_655
C2A N10A C11A C11A -74.8(4) . 2_655
N10A C11A C12A C13A 179.1(3) . .
C11A C11A C12A C13A 1.0(6) 2_655 .
C11A C12A C13A C13A 0.8(8) . 2_655
O1B C2B C3B C4B -4.5(5) . .
O10B C2B C3B C4B 175.22(19) . .
O1B C2B C3B C8B 175.4(3) . .
O10B C2B C3B C8B -4.9(3) . .
C8B C3B C4B C5B 0.0 . .
C2B C3B C4B C5B 179.9(3) . .
C3B C4B C5B C6B 0.0 . .
C4B C5B C6B C7B 0.0 . .
C5B C6B C7B C8B 0.0 . .
C6B C7B C8B C3B 0.0 . .
C4B C3B C8B C7B 0.0 . .
C2B C3B C8B C7B -179.9(2) . .
O1B C2B O10B C11B 4.9(5) . .
C3B C2B O10B C11B -174.8(2) . .
C2B O10B C11B C12B 107.1(3) . .
O10B C11B C12B C13B 179.1(3) . .
